data_7248014
loop_
_publ_author_name
'Liu, Jia-Ting'
'Ablez, Abdusalam'
'Hu, Qian-Qian'
'Tang, Jun-Hao'
'Lv, Chuan'
'Yang, Lu'
'Feng, Mei-Ling'
'Huang, Xiao-Ying'

_publ_section_title
;
 Alkali halide flux synthesis, crystal structure, and photoelectric
 response of quaternary thiosilicates K3Ga3Si7S20 and K2ZnSi3S8
;
_journal_issue 5
_journal_name_full CrystEngComm
_journal_page_first 691
_journal_page_last 696
_journal_paper_doi 10.1039/D3CE00960B
_journal_volume 26
_journal_year 2024
_chemical_formula_sum 'K2 S8 Si3 Zn'
_chemical_formula_weight 484.32
_space_group_crystal_system triclinic
_space_group_IT_number 2
_space_group_name_Hall '-P 1'
_space_group_name_H-M_alt 'P -1'
_audit_creation_method SHELXL-2018/3
_audit_update_record
;
2023-09-30 deposited with the CCDC.	2023-12-21 downloaded from the CCDC.
;
_cell_angle_alpha 87.204(9)
_cell_angle_beta 81.546(9)
_cell_angle_gamma 69.495(11)
_cell_formula_units_Z 2
_cell_length_a 6.9955(9)
_cell_length_b 7.4508(9)
_cell_length_c 14.2302(14)
_cell_measurement_reflns_used 2627
_cell_measurement_temperature 297(2)
_cell_measurement_theta_max 28.8590
_cell_measurement_theta_min 4.0480
_cell_volume 687.16(15)
_computing_structure_refinement 'SHELXL-2018/3 (Sheldrick, 2018)'
_diffrn_ambient_temperature 297(2)
_diffrn_measured_fraction_theta_full 0.995
_diffrn_measured_fraction_theta_max 0.840
_diffrn_measurement_device_type 'SuperNova, Dual, Cu at home/near, Atlas'
_diffrn_radiation_type MoK\a
_diffrn_radiation_wavelength 0.71073
_diffrn_reflns_av_R_equivalents 0.0435
_diffrn_reflns_av_unetI/netI 0.0751
_diffrn_reflns_Laue_measured_fraction_full 0.995
_diffrn_reflns_Laue_measured_fraction_max 0.840
_diffrn_reflns_limit_h_max 8
_diffrn_reflns_limit_h_min -8
_diffrn_reflns_limit_k_max 9
_diffrn_reflns_limit_k_min -10
_diffrn_reflns_limit_l_max 17
_diffrn_reflns_limit_l_min -19
_diffrn_reflns_number 6921
_diffrn_reflns_point_group_measured_fraction_full 0.995
_diffrn_reflns_point_group_measured_fraction_max 0.840
_diffrn_reflns_theta_full 25.242
_diffrn_reflns_theta_max 29.588
_diffrn_reflns_theta_min 3.588
_exptl_absorpt_coefficient_mu 3.826
_exptl_absorpt_correction_T_max 1.00000
_exptl_absorpt_correction_T_min 0.45880
_exptl_absorpt_correction_type multi-scan
_exptl_absorpt_process_details
;
CrysAlisPro 1.171.42.90a (Rigaku Oxford Diffraction, 2023)
Empirical absorption correction using spherical harmonics,
implemented in SCALE3 ABSPACK scaling algorithm.
;
_exptl_crystal_colour yellow
_exptl_crystal_density_diffrn 2.341
_exptl_crystal_description block
_exptl_crystal_F_000 476
_exptl_crystal_size_max 0.150
_exptl_crystal_size_mid 0.150
_exptl_crystal_size_min 0.100
_refine_diff_density_max 0.995
_refine_diff_density_min -0.866
_refine_diff_density_rms 0.185
_refine_ls_extinction_method none
_refine_ls_goodness_of_fit_ref 1.122
_refine_ls_hydrogen_treatment undef
_refine_ls_matrix_type full
_refine_ls_number_parameters 127
_refine_ls_number_reflns 3252
_refine_ls_number_restraints 0
_refine_ls_restrained_S_all 1.122
_refine_ls_R_factor_all 0.0818
_refine_ls_R_factor_gt 0.0573
_refine_ls_shift/su_max 0.000
_refine_ls_shift/su_mean 0.000
_refine_ls_structure_factor_coef Fsqd
_refine_ls_weighting_details 'w=1/[\s^2^(Fo^2^)+(0.0279P)^2^+4.0533P] where P=(Fo^2^+2Fc^2^)/3'
_refine_ls_weighting_scheme calc
_refine_ls_wR_factor_gt 0.1160
_refine_ls_wR_factor_ref 0.1294
_reflns_Friedel_coverage 0.000
_reflns_number_gt 2494
_reflns_number_total 3252
_reflns_threshold_expression 'I > 2\s(I)'
_cod_data_source_file d3ce00960b2.cif
_cod_data_source_block x_CCDC1
_cod_depositor_comments 'Adding full bibliography for 7248013--7248014.cif.'
_cod_database_code 7248014
_shelx_shelxl_version_number 2018/3
_shelx_space_group_comment
;
The symmetry employed for this shelxl refinement is uniquely defined
by the following loop, which should always be used as a source of
symmetry information in preference to the above space-group names.
They are only intended as comments.
;
_shelx_estimated_absorpt_t_min 0.598
_shelx_estimated_absorpt_t_max 0.701

loop_
_space_group_symop_operation_xyz
'x, y, z'
'-x, -y, -z'

loop_
_atom_site_label
_atom_site_type_symbol
_atom_site_fract_x
_atom_site_fract_y
_atom_site_fract_z
_atom_site_U_iso_or_equiv
_atom_site_adp_type
_atom_site_occupancy
_atom_site_site_symmetry_order
_atom_site_calc_flag
_atom_site_refinement_flags_posn
_atom_site_refinement_flags_adp
_atom_site_refinement_flags_occupancy
_atom_site_disorder_assembly
_atom_site_disorder_group
Zn1 Zn 0.34302(11) 0.70167(12) 0.25836(5) 0.0196(2) Uani 1 1 d . . . . .
Si1 Si 0.8582(3) 0.6619(3) 0.25616(12) 0.0149(4) Uani 1 1 d . . . . .
Si2 Si 0.4842(3) 0.9748(3) 0.40176(12) 0.0162(4) Uani 1 1 d . . . . .
Si3 Si 1.0826(3) 0.8432(3) 0.05951(12) 0.0190(4) Uani 1 1 d . . . . .
S1 S 0.6609(2) 0.5102(3) 0.29753(12) 0.0203(4) Uani 1 1 d . . . . .
S2 S 0.1325(2) 0.5236(3) 0.31240(12) 0.0205(4) Uani 1 1 d . . . . .
S3 S 0.2204(3) 0.9846(3) 0.34967(13) 0.0245(4) Uani 1 1 d . . . . .
S4 S 0.3771(3) 0.7560(3) 0.09496(13) 0.0293(4) Uani 1 1 d . . . . .
S5 S 0.7341(3) 0.9628(3) 0.29570(12) 0.0238(4) Uani 1 1 d . . . . .
S6 S 0.9113(3) 0.6597(3) 0.10314(11) 0.0210(4) Uani 1 1 d . . . . .
S7 S 0.4231(3) 1.2281(2) 0.48575(11) 0.0200(4) Uani 1 1 d . . . . .
S8 S 0.9084(3) 1.1408(3) 0.09196(11) 0.0234(4) Uani 1 1 d . . . . .
K1 K 1.3642(3) 0.2273(4) 0.12895(16) 0.0567(6) Uani 1 1 d . . . . .
K2 K 0.8737(3) 1.3055(2) 0.47565(12) 0.0303(4) Uani 1 1 d . . . . .

loop_
_atom_site_aniso_label
_atom_site_aniso_U_11
_atom_site_aniso_U_22
_atom_site_aniso_U_33
_atom_site_aniso_U_23
_atom_site_aniso_U_13
_atom_site_aniso_U_12
Zn1 0.0173(4) 0.0247(5) 0.0192(4) 0.0002(3) -0.0045(3) -0.0094(3)
Si1 0.0126(8) 0.0192(10) 0.0130(9) -0.0008(7) -0.0003(6) -0.0060(7)
Si2 0.0168(9) 0.0190(10) 0.0136(9) -0.0018(7) -0.0011(6) -0.0075(8)
Si3 0.0196(9) 0.0253(11) 0.0129(9) 0.0011(7) -0.0009(7) -0.0096(8)
S1 0.0160(8) 0.0226(9) 0.0245(9) 0.0031(7) -0.0031(6) -0.0096(7)
S2 0.0164(8) 0.0246(9) 0.0226(9) 0.0047(7) -0.0054(6) -0.0093(7)
S3 0.0170(8) 0.0255(10) 0.0304(10) -0.0064(8) -0.0057(6) -0.0048(7)
S4 0.0177(9) 0.0508(13) 0.0203(9) 0.0050(8) -0.0034(6) -0.0135(9)
S5 0.0237(9) 0.0205(9) 0.0254(9) -0.0023(7) 0.0077(7) -0.0096(7)
S6 0.0233(9) 0.0289(10) 0.0141(8) -0.0002(7) -0.0012(6) -0.0137(8)
S7 0.0276(9) 0.0172(9) 0.0150(8) -0.0009(6) -0.0034(6) -0.0074(7)
S8 0.0312(9) 0.0254(10) 0.0122(8) -0.0006(7) -0.0011(6) -0.0085(8)
K1 0.0550(13) 0.0598(15) 0.0525(13) -0.0170(11) 0.0071(10) -0.0199(12)
K2 0.0291(9) 0.0293(9) 0.0298(9) 0.0009(7) -0.0010(6) -0.0080(7)

loop_
_atom_type_symbol
_atom_type_description
_atom_type_scat_dispersion_real
_atom_type_scat_dispersion_imag
_atom_type_scat_source
Si Si 0.0817 0.0704 'International Tables Vol C Tables 4.2.6.8 and 6.1.1.4'
S S 0.1246 0.1234 'International Tables Vol C Tables 4.2.6.8 and 6.1.1.4'
K K 0.2009 0.2494 'International Tables Vol C Tables 4.2.6.8 and 6.1.1.4'
Zn Zn 0.2839 1.4301 'International Tables Vol C Tables 4.2.6.8 and 6.1.1.4'

loop_
_geom_angle_atom_site_label_1
_geom_angle_atom_site_label_2
_geom_angle_atom_site_label_3
_geom_angle
_geom_angle_site_symmetry_1
_geom_angle_site_symmetry_3
_geom_angle_publ_flag
S1 Zn1 S4 108.52(7) . . ?
S1 Zn1 S2 102.94(7) . . ?
S4 Zn1 S2 114.97(7) . . ?
S1 Zn1 S3 109.27(7) . . ?
S4 Zn1 S3 113.55(8) . . ?
S2 Zn1 S3 106.99(7) . . ?
S1 Zn1 K2 87.57(5) . 2_676 ?
S4 Zn1 K2 163.90(6) . 2_676 ?
S2 Zn1 K2 58.61(5) . 2_676 ?
S3 Zn1 K2 59.52(6) . 2_676 ?
S1 Zn1 K1 84.07(6) . 1_455 ?
S4 Zn1 K1 72.19(7) . 1_455 ?
S2 Zn1 K1 56.21(5) . 1_455 ?
S3 Zn1 K1 161.45(6) . 1_455 ?
K2 Zn1 K1 109.91(5) 2_676 1_455 ?
S1 Si1 S2 108.01(11) . 1_655 ?
S1 Si1 S6 107.15(9) . . ?
S2 Si1 S6 111.09(10) 1_655 . ?
S1 Si1 S5 114.92(10) . . ?
S2 Si1 S5 110.53(10) 1_655 . ?
S6 Si1 S5 105.11(10) . . ?
S3 Si2 S5 114.27(11) . . ?
S3 Si2 S7 115.89(10) . 2_676 ?
S5 Si2 S7 112.19(11) . 2_676 ?
S3 Si2 S7 110.07(11) . . ?
S5 Si2 S7 106.41(9) . . ?
S7 Si2 S7 96.02(9) 2_676 . ?
S4 Si3 S6 116.14(12) 1_655 . ?
S4 Si3 S8 110.37(10) 1_655 2_775 ?
S6 Si3 S8 104.23(10) . 2_775 ?
S4 Si3 S8 113.16(11) 1_655 . ?
S6 Si3 S8 112.89(10) . . ?
S8 Si3 S8 98.06(10) 2_775 . ?
S4 Si3 Si3 124.44(12) 1_655 2_775 ?
S6 Si3 Si3 118.97(12) . 2_775 ?
S8 Si3 Si3 49.22(7) 2_775 2_775 ?
S8 Si3 Si3 48.84(8) . 2_775 ?
Si1 S1 Zn1 105.83(9) . . ?
Si1 S1 K2 96.44(8) . 1_545 ?
Zn1 S1 K2 140.77(7) . 1_545 ?
Si1 S2 Zn1 104.82(9) 1_455 . ?
Si1 S2 K2 112.31(8) 1_455 2_676 ?
Zn1 S2 K2 84.46(6) . 2_676 ?
Si1 S2 K1 95.99(8) 1_455 1_455 ?
Zn1 S2 K1 88.19(6) . 1_455 ?
K2 S2 K1 151.70(8) 2_676 1_455 ?
Si1 S2 K2 89.08(7) 1_455 1_445 ?
Zn1 S2 K2 156.85(7) . 1_445 ?
K2 S2 K2 73.05(5) 2_676 1_445 ?
K1 S2 K2 109.03(7) 1_455 1_445 ?
Si2 S3 Zn1 101.17(9) . . ?
Si2 S3 K2 102.56(8) . 1_455 ?
Zn1 S3 K2 152.85(7) . 1_455 ?
Si2 S3 K2 90.65(9) . 2_676 ?
Zn1 S3 K2 83.32(6) . 2_676 ?
K2 S3 K2 83.42(6) 1_455 2_676 ?
Si2 S3 K1 90.94(8) . 1_465 ?
Zn1 S3 K1 86.40(6) . 1_465 ?
K2 S3 K1 106.14(7) 1_455 1_465 ?
K2 S3 K1 169.70(7) 2_676 1_465 ?
Si3 S4 Zn1 105.79(8) 1_455 . ?
Si3 S4 K1 98.01(9) 1_455 2_765 ?
Zn1 S4 K1 156.19(8) . 2_765 ?
Si3 S4 K1 94.26(10) 1_455 1_465 ?
Zn1 S4 K1 91.49(7) . 1_465 ?
K1 S4 K1 87.26(7) 2_765 1_465 ?
Si2 S5 Si1 102.55(9) . . ?
Si2 S5 K1 89.99(9) . 1_465 ?
Si1 S5 K1 108.54(8) . 1_465 ?
Si3 S6 Si1 107.52(9) . . ?
Si3 S6 K1 95.63(9) . . ?
Si1 S6 K1 85.25(8) . . ?
Si2 S7 Si2 83.98(9) 2_676 . ?
Si2 S7 K2 88.54(8) 2_676 . ?
Si2 S7 K2 107.12(8) . . ?
Si2 S7 K2 123.53(8) 2_676 2_686 ?
Si2 S7 K2 145.81(9) . 2_686 ?
K2 S7 K2 94.56(6) . 2_686 ?
Si2 S7 K2 106.66(7) 2_676 1_455 ?
Si2 S7 K2 84.88(7) . 1_455 ?
K2 S7 K2 161.79(8) . 1_455 ?
K2 S7 K2 68.84(5) 2_686 1_455 ?
Si3 S8 Si3 81.94(10) 2_775 . ?
Si3 S8 K1 103.40(8) 2_775 1_565 ?
Si3 S8 K1 91.35(8) . 1_565 ?
Si3 S8 K1 92.19(8) 2_775 1_465 ?
Si3 S8 K1 111.15(8) . 1_465 ?
K1 S8 K1 154.36(8) 1_565 1_465 ?
S2 K1 S4 137.87(9) 1_655 2_765 ?
S2 K1 S4 129.15(8) 1_655 1_645 ?
S4 K1 S4 92.74(7) 2_765 1_645 ?
S2 K1 S8 94.63(6) 1_655 1_545 ?
S4 K1 S8 105.37(7) 2_765 1_545 ?
S4 K1 S8 59.35(5) 1_645 1_545 ?
S2 K1 S8 110.57(7) 1_655 1_645 ?
S4 K1 S8 58.77(5) 2_765 1_645 ?
S4 K1 S8 99.12(7) 1_645 1_645 ?
S8 K1 S8 154.36(8) 1_545 1_645 ?
S2 K1 S6 59.49(5) 1_655 . ?
S4 K1 S6 96.21(8) 2_765 . ?
S4 K1 S6 123.55(7) 1_645 . ?
S8 K1 S6 64.54(6) 1_545 . ?
S8 K1 S6 132.53(8) 1_645 . ?
S2 K1 S3 66.02(6) 1_655 1_645 ?
S4 K1 S3 154.80(9) 2_765 1_645 ?
S4 K1 S3 65.20(6) 1_645 1_645 ?
S8 K1 S3 74.74(6) 1_545 1_645 ?
S8 K1 S3 110.59(8) 1_645 1_645 ?
S6 K1 S3 106.02(6) . 1_645 ?
S2 K1 S5 84.47(7) 1_655 1_645 ?
S4 K1 S5 110.54(7) 2_765 1_645 ?
S4 K1 S5 80.21(7) 1_645 1_645 ?
S8 K1 S5 126.41(8) 1_545 1_645 ?
S8 K1 S5 54.71(5) 1_645 1_645 ?
S6 K1 S5 143.85(7) . 1_645 ?
S3 K1 S5 56.03(5) 1_645 1_645 ?
S2 K1 Zn1 35.60(4) 1_655 1_655 ?
S4 K1 Zn1 104.42(7) 2_765 1_655 ?
S4 K1 Zn1 160.66(8) 1_645 1_655 ?
S8 K1 Zn1 122.36(7) 1_545 1_655 ?
S8 K1 Zn1 82.71(5) 1_645 1_655 ?
S6 K1 Zn1 64.12(5) . 1_655 ?
S3 K1 Zn1 96.02(5) 1_645 1_655 ?
S5 K1 Zn1 85.38(5) 1_645 1_655 ?
S2 K1 K1 173.58(9) 1_655 2_855 ?
S4 K1 K1 47.16(5) 2_765 2_855 ?
S4 K1 K1 45.58(5) 1_645 2_855 ?
S8 K1 K1 79.35(6) 1_545 2_855 ?
S8 K1 K1 75.26(6) 1_645 2_855 ?
S6 K1 K1 118.88(9) . 2_855 ?
S3 K1 K1 109.82(9) 1_645 2_855 ?
S5 K1 K1 97.24(8) 1_645 2_855 ?
Zn1 K1 K1 150.54(8) 1_655 2_855 ?
S3 K2 S1 92.98(6) 1_655 1_565 ?
S3 K2 S2 130.74(7) 1_655 2_676 ?
S1 K2 S2 130.85(7) 1_565 2_676 ?
S3 K2 S3 96.58(6) 1_655 2_676 ?
S1 K2 S3 136.07(6) 1_565 2_676 ?
S2 K2 S3 68.75(5) 2_676 2_676 ?
S3 K2 S7 108.98(6) 1_655 . ?
S1 K2 S7 72.18(5) 1_565 . ?
S2 K2 S7 105.71(6) 2_676 . ?
S3 K2 S7 64.15(5) 2_676 . ?
S3 K2 S7 150.36(7) 1_655 2_686 ?
S1 K2 S7 66.24(6) 1_565 2_686 ?
S2 K2 S7 64.67(5) 2_676 2_686 ?
S3 K2 S7 113.06(6) 2_676 2_686 ?
S7 K2 S7 85.44(6) . 2_686 ?
S3 K2 S2 71.86(6) 1_655 1_665 ?
S1 K2 S2 61.22(5) 1_565 1_665 ?
S2 K2 S2 106.95(6) 2_676 1_665 ?
S3 K2 S2 161.03(7) 2_676 1_665 ?
S7 K2 S2 133.27(7) . 1_665 ?
S7 K2 S2 79.41(6) 2_686 1_665 ?
S3 K2 S7 60.11(5) 1_655 1_655 ?
S1 K2 S7 120.58(6) 1_565 1_655 ?
S2 K2 S7 76.44(5) 2_676 1_655 ?
S3 K2 S7 101.10(6) 2_676 1_655 ?
S7 K2 S7 161.79(8) . 1_655 ?
S7 K2 S7 111.16(5) 2_686 1_655 ?
S2 K2 S7 60.23(5) 1_665 1_655 ?
S3 K2 Zn1 129.84(7) 1_655 2_676 ?
S1 K2 Zn1 131.65(6) 1_565 2_676 ?
S2 K2 Zn1 36.93(3) 2_676 2_676 ?
S3 K2 Zn1 37.16(4) 2_676 2_676 ?
S7 K2 Zn1 72.99(4) . 2_676 ?
S7 K2 Zn1 78.58(5) 2_686 2_676 ?
S2 K2 Zn1 143.62(6) 1_665 2_676 ?
S7 K2 Zn1 102.14(5) 1_655 2_676 ?
S3 K2 K2 105.87(7) 1_655 2_786 ?
S1 K2 K2 97.43(7) 1_565 2_786 ?
S2 K2 K2 54.75(5) 2_676 2_786 ?
S3 K2 K2 120.53(7) 2_676 2_786 ?
S7 K2 K2 143.98(8) . 2_786 ?
S7 K2 K2 59.31(5) 2_686 2_786 ?
S2 K2 K2 52.20(5) 1_665 2_786 ?
S7 K2 K2 51.85(5) 1_655 2_786 ?
Zn1 K2 K2 91.55(5) 2_676 2_786 ?
S3 K2 K2 50.39(5) 1_655 2_776 ?
S1 K2 K2 126.61(7) 1_565 2_776 ?
S2 K2 K2 101.12(7) 2_676 2_776 ?
S3 K2 K2 46.18(4) 2_676 2_776 ?
S7 K2 K2 84.15(6) . 2_776 ?
S7 K2 K2 159.24(7) 2_686 2_776 ?
S2 K2 K2 120.48(7) 1_665 2_776 ?
S7 K2 K2 77.72(5) 1_655 2_776 ?
Zn1 K2 K2 81.21(5) 2_676 2_776 ?
K2 K2 K2 126.33(9) 2_786 2_776 ?
S3 K2 K2 144.43(7) 1_655 2_686 ?
S1 K2 K2 61.14(5) 1_565 2_686 ?
S2 K2 K2 83.82(5) 2_676 2_686 ?
S3 K2 K2 88.32(5) 2_676 2_686 ?
S7 K2 K2 42.79(4) . 2_686 ?
S7 K2 K2 42.64(4) 2_686 2_686 ?
S2 K2 K2 109.91(7) 1_665 2_686 ?
S7 K2 K2 153.08(6) 1_655 2_686 ?
Zn1 K2 K2 70.51(4) 2_676 2_686 ?
K2 K2 K2 101.65(7) 2_786 2_686 ?
K2 K2 K2 124.61(7) 2_776 2_686 ?

loop_
_geom_bond_atom_site_label_1
_geom_bond_atom_site_label_2
_geom_bond_distance
_geom_bond_site_symmetry_2
_geom_bond_publ_flag
Zn1 S1 2.3141(19) . ?
Zn1 S4 2.332(2) . ?
Zn1 S2 2.3364(17) . ?
Zn1 S3 2.3540(19) . ?
Zn1 K2 3.8702(18) 2_676 ?
Zn1 K1 4.011(2) 1_455 ?
Si1 S1 2.078(2) . ?
Si1 S2 2.090(2) 1_655 ?
Si1 S6 2.154(2) . ?
Si1 S5 2.171(3) . ?
Si2 S3 2.065(2) . ?
Si2 S5 2.114(2) . ?
Si2 S7 2.156(3) 2_676 ?
Si2 S7 2.163(2) . ?
Si3 S4 2.063(3) 1_655 ?
Si3 S6 2.130(2) . ?
Si3 S8 2.146(2) 2_775 ?
Si3 S8 2.158(3) . ?
Si3 Si3 2.822(4) 2_775 ?
S1 K2 3.179(3) 1_545 ?
S2 K2 3.319(2) 2_676 ?
S2 K1 3.336(3) 1_455 ?
S2 K2 3.431(2) 1_445 ?
S3 K2 3.145(2) 1_455 ?
S3 K2 3.358(3) 2_676 ?
S3 K1 3.733(3) 1_465 ?
S4 K1 3.445(3) 2_765 ?
S4 K1 3.536(3) 1_465 ?
S5 K1 3.740(3) 1_465 ?
S6 K1 3.691(3) . ?
S7 K2 3.379(2) . ?
S7 K2 3.389(3) 2_686 ?
S7 K2 3.705(2) 1_455 ?
S8 K1 3.581(3) 1_565 ?
S8 K1 3.593(3) 1_465 ?
K1 K1 4.817(4) 2_855 ?
K2 K2 4.018(3) 2_786 ?
K2 K2 4.330(4) 2_776 ?
K2 K2 4.972(3) 2_686 ?
